data_7126227
loop_
_publ_author_name
'Sobczak, Szymon'
'P\'o\/lrolniczak, Aleksandra'
'Ratajczyk, Paulina'
'Cai, Weizhao'
'G\/ladysiak, Andrzej'
'Nikolayenko, Varvara I.'
'Castell, Dominic C.'
'Barbour, Leonard J.'
'Katrusiak, Andrzej'

_publ_section_title
;
 Large negative linear compressibility of a porous molecular co-crystal.
;
_journal_issue 31
_journal_name_full 'Chemical communications (Cambridge, England)'
_journal_page_first 4324
_journal_page_last 4327
_journal_paper_doi 10.1039/d0cc00461h
_journal_volume 56
_journal_year 2020
_chemical_formula_moiety 'C6 F4 I2, C25 H16 F6 N2 S2'
_chemical_formula_sum 'C31 H16 F10 I2 N2 S2'
_chemical_formula_weight 924.38
_space_group_crystal_system orthorhombic
_space_group_IT_number 33
_space_group_name_Hall 'P 2c -2n'
_space_group_name_H-M_alt 'P n a 21'
_atom_sites_solution_hydrogens geom
_atom_sites_solution_primary direct
_audit_creation_date 2018-12-20
_audit_creation_method
;
Olex2 1.2
(compiled 2018.05.29 svn.r3508 for OlexSys, GUI svn.r5506)
;
_audit_update_record
;
2018-12-20 deposited with the CCDC.	2020-03-09 downloaded from the CCDC.
;
_cell_angle_alpha 90
_cell_angle_beta 90
_cell_angle_gamma 90
_cell_formula_units_Z 4
_cell_length_a 17.556(4)
_cell_length_b 26.464(17)
_cell_length_c 7.633(2)
_cell_measurement_reflns_used 774
_cell_measurement_temperature 293(2)
_cell_measurement_theta_max 27.2720
_cell_measurement_theta_min 3.6130
_cell_volume 3546(3)
_computing_cell_refinement 'CrysAlisPro 1.171.39.43a (Rigaku OD, 2018)'
_computing_data_collection 'CrysAlisPro 1.171.39.43a (Rigaku OD, 2018)'
_computing_data_reduction 'CrysAlisPro 1.171.39.43a (Rigaku OD, 2018)'
_computing_molecular_graphics 'Olex2 (Dolomanov et al., 2009)'
_computing_publication_material 'Olex2 (Dolomanov et al., 2009)'
_computing_structure_refinement 'ShelXL (Sheldrick, 2015)'
_computing_structure_solution 'ShelXS (Sheldrick, 2008)'
_diffrn_ambient_temperature 293(2)
_diffrn_detector 'CCD plate'
_diffrn_detector_area_resol_mean 16.2413
_diffrn_detector_type Eos
_diffrn_measured_fraction_theta_full 0.659
_diffrn_measured_fraction_theta_max 0.659
_diffrn_measurement_details
;
 Data were collected at room temperature and pressure of 0.40(2) GPa
 (400000 kPa).
 Pressure was determined by monitoring the shift of the ruby R1-fluorescence line.
;
_diffrn_measurement_device 'four-circle diffractometer'
_diffrn_measurement_device_type 'Xcalibur, Eos'
_diffrn_measurement_method '\w and \f scans'
_diffrn_orient_matrix_type 'CrysAlisPro convention (1999,Acta A55,543-557)'
_diffrn_orient_matrix_UB_11 0.0063269000
_diffrn_orient_matrix_UB_12 0.0215516000
_diffrn_orient_matrix_UB_13 0.0518712000
_diffrn_orient_matrix_UB_21 0.0250639000
_diffrn_orient_matrix_UB_22 0.0098134000
_diffrn_orient_matrix_UB_23 -0.0651040000
_diffrn_orient_matrix_UB_31 -0.0313783000
_diffrn_orient_matrix_UB_32 0.0121509000
_diffrn_orient_matrix_UB_33 -0.0417804000
_diffrn_radiation_monochromator graphite
_diffrn_radiation_probe x-ray
_diffrn_radiation_type MoK\a
_diffrn_radiation_wavelength 0.71073
_diffrn_reflns_av_R_equivalents 0.2456
_diffrn_reflns_av_unetI/netI 0.6940
_diffrn_reflns_Laue_measured_fraction_full 0.659
_diffrn_reflns_Laue_measured_fraction_max 0.659
_diffrn_reflns_limit_h_max 20
_diffrn_reflns_limit_h_min -20
_diffrn_reflns_limit_k_max 22
_diffrn_reflns_limit_k_min -23
_diffrn_reflns_limit_l_max 8
_diffrn_reflns_limit_l_min -8
_diffrn_reflns_number 18081
_diffrn_reflns_point_group_measured_fraction_full 0.646
_diffrn_reflns_point_group_measured_fraction_max 0.646
_diffrn_reflns_theta_full 24.710
_diffrn_reflns_theta_max 24.710
_diffrn_reflns_theta_min 3.807
_diffrn_source 'fine-focus sealed X-ray tube'
_diffrn_source_type 'Enhance (Mo) X-ray Source'
_exptl_absorpt_coefficient_mu 1.968
_exptl_absorpt_correction_T_max 0.427
_exptl_absorpt_correction_T_min 0.236
_exptl_absorpt_correction_type gaussian
_exptl_absorpt_process_details
;
CrysAlisPro 1.171.39.43a (Rigaku Oxford Diffraction, 2018)
Numerical absorption correction based on gaussian integration over
			a multifaceted crystal model (Absorb Angel (2004) J. Appl. Cryst. 37:486-492)
;
_exptl_crystal_colour 'clear colourless'
_exptl_crystal_density_diffrn 1.731
_exptl_crystal_description block
_exptl_crystal_F_000 1776
_exptl_crystal_preparation 'mounted in a diamond-anvil cell '
_exptl_crystal_size_max 0.325
_exptl_crystal_size_mid 0.103
_exptl_crystal_size_min 0.046
_refine_diff_density_max 1.039
_refine_diff_density_min -0.876
_refine_diff_density_rms 0.178
_refine_ls_abs_structure_details
;
 Flack x determined using 144 quotients [(I+)-(I-)]/[(I+)+(I-)]
 (Parsons, Flack and Wagner, Acta Cryst. B69 (2013) 249-259).
;
_refine_ls_abs_structure_Flack 0.10(19)
_refine_ls_extinction_method none
_refine_ls_goodness_of_fit_ref 1.096
_refine_ls_hydrogen_treatment constr
_refine_ls_matrix_type full
_refine_ls_number_parameters 363
_refine_ls_number_reflns 3900
_refine_ls_number_restraints 700
_refine_ls_restrained_S_all 1.030
_refine_ls_R_factor_all 0.4824
_refine_ls_R_factor_gt 0.2025
_refine_ls_shift/su_max 0.032
_refine_ls_shift/su_mean 0.025
_refine_ls_structure_factor_coef Fsqd
_refine_ls_weighting_details 'w=1/[\s^2^(Fo^2^)+(0.2000P)^2^] where P=(Fo^2^+2Fc^2^)/3'
_refine_ls_weighting_scheme calc
_refine_ls_wR_factor_gt 0.4301
_refine_ls_wR_factor_ref 0.5737
_reflns_Friedel_coverage 0.809
_reflns_Friedel_fraction_full 0.630
_reflns_Friedel_fraction_max 0.630
_reflns_number_gt 718
_reflns_number_total 3900
_reflns_threshold_expression 'I > 2\s(I)'
_cod_data_source_file d0cc00461h2.cif
_cod_data_source_block 0_4_GPa
_cod_depositor_comments 'Adding full bibliography for 7126224--7126231.cif.'
_cod_database_code 7126227
_chemical_oxdiff_formula 'C34 H22 N2 O1 F10 S2 I2 '
_shelx_space_group_comment
;
The symmetry employed for this shelxl refinement is uniquely defined
by the following loop, which should always be used as a source of
symmetry information in preference to the above space-group names.
They are only intended as comments.
;
_shelx_estimated_absorpt_t_max 0.831
_shelx_estimated_absorpt_t_min 0.487
_reflns_odcompleteness_completeness 61.94
_reflns_odcompleteness_iscentric 1
_reflns_odcompleteness_theta 26.32
_olex2_refinement_description
;
1. Fixed Uiso
 At 1.2 times of:
  All C(H) groups
 At 1.5 times of:
  All C(H,H,H) groups
2. Restrained distances
 C11-F1
 1.5 with sigma of 0.02
 C13-F6
 1.5 with sigma of 0.02
 F4-C12
 1.54 with sigma of 0.02
 C13-F5
 1.54 with sigma of 0.02
 C12-F3
 1.54 with sigma of 0.02
 C19-C17
 1.45 with sigma of 0.02
 C8-C10
 1.45 with sigma of 0.02
 C15-C14
 1.45 with sigma of 0.02
 S1-C3 \\sim C3-C7
 with sigma of 0.02
 C23-C17 \\sim C17-C20
 with sigma of 0.02
 F10-C31 \\sim F7-C27 \\sim F8-C28 \\sim F9-C30
 with sigma of 0.02
 C26-F10 \\sim F10-C30
 with sigma of 0.02
 C28-F7 \\sim F7-C26
 with sigma of 0.02
 C28-I2 \\sim I2-C30
 with sigma of 0.02
 S2-C19 \\sim C19-C16
 with sigma of 0.02
 F2-F1 \\sim F4-F3 \\sim F6-F5
 with sigma of 0.02
 F4-F1 \\sim F3-F2 \\sim F5-F4 \\sim F6-F3
 with sigma of 0.02
 F3-C13 \\sim F5-C12 \\sim F2-C12 \\sim F3-C11 \\sim F1-C12 \\sim F4-C11 \\sim
F6-C12 \\sim F4-C13
 with sigma of 0.02
 F2-C11 \\sim F1-C11 \\sim F3-C12 \\sim F4-C12 \\sim F5-C13 \\sim F6-C13
 with sigma of 0.02
3. Restrained planarity
 I1, I2, F8, F9, F10, C27, C26, C31, C30, C29, C28, F7
 with sigma of 0.1
 C3, C2, C1, N1, C5, C4, C9, C8, C7, C6, S1, C24
 with sigma of 0.1
 C25, C18, S2, C15, C16, C17, C19, C23, C22, N2, C21, C20
 with sigma of 0.1
 C7, C6, S1, C9, C8, C4, C5, N1, C1, C2, C3, C24
 with sigma of 0.1
4. Uiso/Uaniso restraints and constraints
C19 \\sim C23 \\sim C22 \\sim N2 \\sim C21 \\sim C20: within 2A with sigma of
0.04 and sigma for terminal atoms of 0.08
C26 \\sim C31 \\sim C30 \\sim C29 \\sim C28 \\sim C27: within 2A with sigma of
0.04 and sigma for terminal atoms of 0.08
C4 \\sim C5 \\sim N1 \\sim C1 \\sim C2 \\sim C3: within 2A with sigma of 0.04
and sigma for terminal atoms of 0.08
C14 \\sim C10: within 2A with sigma of 0.1 and sigma for terminal atoms of 0.2
C9 \\sim S1 \\sim C6 \\sim C7 \\sim C8: within 2A with sigma of 0.04 and sigma
for terminal atoms of 0.08
C18 \\sim C15 \\sim C16 \\sim C17 \\sim S2 \\sim C25: within 2A with sigma of
0.04 and sigma for terminal atoms of 0.08
Uanis(C25) \\sim Ueq: with sigma of 0.01 and sigma for terminal atoms of 0.02
Uanis(F4) \\sim Ueq: with sigma of 0.01 and sigma for terminal atoms of 0.02
Uanis(C24) \\sim Ueq: with sigma of 0.01 and sigma for terminal atoms of 0.02
Uanis(F5) \\sim Ueq, Uanis(F1) \\sim Ueq: with sigma of 0.05 and sigma for
terminal atoms of 0.1
Uanis(C10) \\sim Ueq: with sigma of 0.05 and sigma for terminal atoms of 0.1
5. Rigid body (RIGU) restrains
 F7, I1, C26, C27, C31, C28, F10, C30, F8, C29, F9, I2, C16, F3, C12, F4, C13,
 C11, F5, F6, C14, F1, F2, C10, C15, C8, C18, C9, C7, C25, S2, H16, C17, C24,
 S1, H7, C6, H25A, H25B, H25C, C19, H24A, H24B, H24C, C3, C20, C23, C2, C4, H20,
  C21, C22, H23, H2, C1, C5, H4, H21, N2, H22, H1, N1, H5
 with sigma for 1-2 distances of 0.004 and sigma for 1-3 distances of 0.004
6.a Aromatic/amide H refined with riding coordinates:
 C2(H2), C1(H1), C5(H5), C4(H4), C16(H16), C20(H20), C21(H21), C22(H22),
 C23(H23), C7(H7)
6.b Fitted pentagon refined as free rotating group:
 S2(C18,C15,C16,C17), C9(C8,C7,C6,S1), C14(C13,C12,C11,C10)
6.c Fitted hexagon refined as free rotating group:
 C3(C2,C1,N1,C5,C4), C27(C26,C31,C30,C29,C28), C19(C20,C21,N2,C22,C23)
6.d Idealised Me refined as rotating group:
 C25(H25A,H25B,H25C), C24(H24A,H24B,H24C)
;
_olex2_submission_special_instructions 'No special instructions were received'
_oxdiff_exptl_absorpt_empirical_details
;
Empirical correction (ABSPACK) includes:
- Absorption correction using spherical harmonics
- Frame scaling
;
_oxdiff_exptl_absorpt_empirical_full_max 6.699
_oxdiff_exptl_absorpt_empirical_full_min 0.575

loop_
_space_group_symop_operation_xyz
'x, y, z'
'-x, -y, z+1/2'
'-x+1/2, y+1/2, z+1/2'
'x+1/2, -y+1/2, z'

loop_
_atom_site_label
_atom_site_type_symbol
_atom_site_fract_x
_atom_site_fract_y
_atom_site_fract_z
_atom_site_U_iso_or_equiv
_atom_site_adp_type
_atom_site_occupancy
_atom_site_site_symmetry_order
_atom_site_calc_flag
_atom_site_refinement_flags_posn
_atom_site_refinement_flags_adp
_atom_site_refinement_flags_occupancy
_atom_site_disorder_assembly
_atom_site_disorder_group
I1 I 0.4531(4) 0.1704(5) 0.9207(16) 0.185(6) Uani 1 1 d . U . . .
I2 I 0.8063(4) 0.2518(5) 1.2535(15) 0.184(6) Uani 1 1 d D U . . .
F8 F 0.652(3) 0.308(3) 1.160(3) 0.21(3) Uani 1 1 d D U . . .
F9 F 0.739(3) 0.140(3) 1.135(5) 0.22(3) Uani 1 1 d D U . . .
F3 F 0.330(2) 0.515(3) 1.040(6) 0.31(4) Uani 1 1 d D U . . .
C3 C 0.097(3) 0.308(4) 0.549(5) 0.20(3) Uani 1 1 d D U . . .
C2 C 0.052(5) 0.347(3) 0.482(9) 0.20(3) Uani 1 1 d G U . . .
H2 H 0.070515 0.379812 0.479925 0.240 Uiso 1 1 calc R U . . .
C1 C -0.020(5) 0.336(5) 0.417(9) 0.21(3) Uani 1 1 d G U . . .
H1 H -0.049970 0.362099 0.371223 0.255 Uiso 1 1 calc R U . . .
N1 N -0.047(4) 0.287(6) 0.419(9) 0.22(3) Uani 1 1 d G U . . .
C5 C -0.003(6) 0.248(4) 0.487(10) 0.22(3) Uani 1 1 d G U . . .
H5 H -0.020973 0.215341 0.488667 0.260 Uiso 1 1 calc R U . . .
C4 C 0.070(6) 0.259(3) 0.552(8) 0.22(3) Uani 1 1 d G U . . .
H4 H 0.099512 0.233053 0.597370 0.261 Uiso 1 1 calc R U . . .
C25 C 0.400(7) 0.398(4) 0.342(16) 0.20(3) Uani 1 1 d . U . . .
H25A H 0.355724 0.399455 0.416668 0.296 Uiso 1 1 calc GR U . . .
H25B H 0.394868 0.370077 0.262715 0.296 Uiso 1 1 calc GR U . . .
H25C H 0.402966 0.428954 0.275545 0.296 Uiso 1 1 calc GR U . . .
C24 C 0.361(5) 0.313(5) 0.812(10) 0.15(3) Uani 1 1 d . U . . .
H24A H 0.368109 0.277707 0.825074 0.227 Uiso 1 1 calc GR U . . .
H24B H 0.361894 0.329269 0.925161 0.227 Uiso 1 1 calc GR U . . .
H24C H 0.401484 0.327042 0.741227 0.227 Uiso 1 1 calc GR U . . .
F10 F 0.600(2) 0.107(2) 1.005(5) 0.18(2) Uani 1 1 d D U . . .
F1 F 0.220(2) 0.448(2) 0.962(8) 0.25(3) Uani 1 1 d D U . . .
S2 S 0.5434(17) 0.3764(19) 0.444(6) 0.22(2) Uani 1 1 d D U . . .
C18 C 0.466(2) 0.392(2) 0.445(8) 0.24(3) Uani 1 1 d G U . . .
C15 C 0.447(3) 0.406(3) 0.619(9) 0.23(3) Uani 1 1 d DG U . . .
C16 C 0.512(3) 0.399(4) 0.725(7) 0.23(3) Uani 1 1 d DG U . . .
H16 H 0.515502 0.405038 0.845187 0.276 Uiso 1 1 calc R U . . .
C17 C 0.572(2) 0.380(2) 0.617(6) 0.23(3) Uani 1 1 d DG U . . .
C27 C 0.566(2) 0.2427(18) 1.0533(17) 0.17(3) Uani 1 1 d D U . . .
C26 C 0.5545(19) 0.1920(19) 1.0151(19) 0.20(3) Uani 1 1 d DG U . . .
C31 C 0.613(2) 0.1572(16) 1.043(3) 0.22(3) Uani 1 1 d DG U . . .
C30 C 0.682(2) 0.1732(13) 1.108(3) 0.21(3) Uani 1 1 d DG U . . .
C29 C 0.6940(19) 0.2240(13) 1.147(2) 0.20(3) Uani 1 1 d G U . . .
C28 C 0.636(2) 0.2588(15) 1.1190(17) 0.18(3) Uani 1 1 d DG U . . .
F5 F 0.465(2) 0.489(3) 0.892(10) 0.31(4) Uani 1 1 d D U . . .
F6 F 0.433(3) 0.526(3) 0.668(8) 0.25(3) Uani 1 1 d D U . . .
F2 F 0.199(2) 0.483(3) 0.731(8) 0.25(3) Uani 1 1 d D U . . .
C19 C 0.652(2) 0.372(3) 0.678(7) 0.20(3) Uani 1 1 d D U . . .
C20 C 0.672(3) 0.383(4) 0.850(7) 0.19(3) Uani 1 1 d DG U . . .
H20 H 0.636432 0.397067 0.925436 0.229 Uiso 1 1 calc R U . . .
C21 C 0.745(3) 0.373(4) 0.910(9) 0.19(3) Uani 1 1 d G U . . .
H21 H 0.758674 0.380144 1.024875 0.230 Uiso 1 1 calc R U . . .
N2 N 0.799(3) 0.351(4) 0.797(11) 0.21(3) Uani 1 1 d G U . . .
C22 C 0.779(2) 0.340(3) 0.625(10) 0.19(3) Uani 1 1 d G U . . .
H22 H 0.814599 0.325924 0.550250 0.232 Uiso 1 1 calc R U . . .
C23 C 0.706(3) 0.350(3) 0.566(8) 0.19(3) Uani 1 1 d DG U . . .
H23 H 0.692357 0.342847 0.450808 0.226 Uiso 1 1 calc R U . . .
F7 F 0.511(3) 0.276(2) 1.028(3) 0.24(4) Uani 1 1 d D U . . .
C9 C 0.294(2) 0.323(3) 0.734(6) 0.21(2) Uani 1 1 d . U . . .
C8 C 0.276(5) 0.373(2) 0.689(11) 0.21(2) Uani 1 1 d DG U . . .
C7 C 0.202(5) 0.3741(18) 0.616(10) 0.21(3) Uani 1 1 d DG U . . .
H7 H 0.176400 0.402583 0.575100 0.251 Uiso 1 1 calc R U . . .
C6 C 0.174(2) 0.324(2) 0.615(5) 0.21(2) Uani 1 1 d G U . . .
S1 S 0.2304(18) 0.2920(16) 0.688(5) 0.191(16) Uani 1 1 d DG U . . .
F4 F 0.304(2) 0.5542(16) 0.817(8) 0.21(2) Uani 1 1 d D U . . .
C14 C 0.383(3) 0.4385(18) 0.684(9) 0.24(3) Uani 1 1 d D U . . .
C13 C 0.3961(16) 0.4848(18) 0.774(7) 0.25(3) Uani 1 1 d DG U . . .
C12 C 0.3263(15) 0.4998(16) 0.852(6) 0.21(2) Uani 1 1 d DG U . . .
C11 C 0.2704(18) 0.4629(16) 0.810(7) 0.23(3) Uani 1 1 d DG U . . .
C10 C 0.306(3) 0.4250(16) 0.707(9) 0.25(3) Uani 1 1 d DG U . . .

loop_
_atom_site_aniso_label
_atom_site_aniso_U_11
_atom_site_aniso_U_22
_atom_site_aniso_U_33
_atom_site_aniso_U_23
_atom_site_aniso_U_13
_atom_site_aniso_U_12
I1 0.112(5) 0.274(18) 0.169(9) 0.004(8) -0.010(6) -0.008(7)
I2 0.109(5) 0.285(17) 0.158(9) -0.043(7) -0.017(6) 0.002(7)
F8 0.11(4) 0.29(6) 0.24(8) -0.10(5) 0.06(4) -0.06(4)
F9 0.15(4) 0.33(7) 0.17(7) -0.06(5) -0.05(5) 0.02(4)
F3 0.10(4) 0.60(14) 0.22(6) 0.01(4) -0.08(4) -0.04(5)
C3 0.19(4) 0.33(8) 0.07(5) 0.04(5) 0.01(4) -0.05(4)
C2 0.18(4) 0.34(9) 0.08(6) 0.04(5) 0.00(4) -0.05(5)
C1 0.19(4) 0.35(9) 0.10(5) 0.06(5) 0.00(4) -0.08(5)
N1 0.18(5) 0.34(9) 0.12(5) 0.04(5) 0.04(4) -0.06(5)
C5 0.19(5) 0.34(9) 0.11(6) 0.04(5) 0.03(4) -0.06(5)
C4 0.21(5) 0.34(8) 0.11(6) 0.04(5) 0.02(5) -0.06(5)
C25 0.20(4) 0.20(5) 0.19(4) 0.02(3) -0.01(3) 0.00(3)
C24 0.14(3) 0.16(4) 0.15(4) -0.01(3) 0.02(2) -0.02(3)
F10 0.14(4) 0.26(6) 0.13(5) 0.03(4) 0.07(3) -0.09(3)
F1 0.04(2) 0.38(10) 0.34(7) 0.04(6) 0.01(3) 0.00(4)
S2 0.16(2) 0.34(6) 0.16(3) -0.03(3) -0.03(2) 0.03(3)
C18 0.19(3) 0.33(6) 0.20(4) 0.00(4) -0.01(3) 0.02(4)
C15 0.19(3) 0.31(7) 0.19(4) 0.01(5) 0.00(3) -0.01(4)
C16 0.18(4) 0.33(7) 0.18(4) 0.02(5) 0.01(3) -0.01(5)
C17 0.18(3) 0.34(7) 0.17(5) -0.02(5) -0.01(3) -0.01(4)
C27 0.09(4) 0.26(6) 0.16(6) 0.01(5) -0.01(4) -0.06(3)
C26 0.10(4) 0.28(6) 0.21(6) -0.02(5) -0.06(4) -0.06(3)
C31 0.14(4) 0.28(6) 0.24(6) -0.03(4) -0.06(4) -0.04(3)
C30 0.12(4) 0.29(6) 0.24(6) -0.05(5) -0.04(4) -0.02(3)
C29 0.10(4) 0.30(6) 0.20(6) -0.06(5) -0.02(4) -0.04(3)
C28 0.10(3) 0.26(6) 0.17(6) -0.04(5) -0.01(4) -0.06(3)
F5 0.14(4) 0.42(12) 0.37(8) 0.04(7) -0.02(5) -0.06(5)
F6 0.16(5) 0.25(7) 0.34(9) -0.03(6) 0.05(5) 0.04(5)
F2 0.15(4) 0.41(12) 0.19(6) -0.10(6) -0.03(4) 0.00(5)
C19 0.17(3) 0.27(10) 0.15(5) 0.00(5) 0.01(3) -0.02(4)
C20 0.15(4) 0.27(10) 0.15(5) 0.01(5) 0.02(4) -0.01(5)
C21 0.15(4) 0.26(10) 0.16(5) -0.01(6) 0.01(4) -0.01(5)
N2 0.18(4) 0.28(10) 0.17(6) -0.01(6) 0.03(4) 0.01(5)
C22 0.19(4) 0.24(10) 0.14(5) 0.04(6) 0.04(4) -0.01(5)
C23 0.19(4) 0.24(10) 0.13(5) 0.05(5) 0.04(4) -0.02(5)
F7 0.13(4) 0.27(7) 0.33(11) 0.04(6) -0.04(5) -0.05(4)
C9 0.16(3) 0.26(4) 0.22(5) 0.03(4) 0.00(3) 0.01(4)
C8 0.17(4) 0.25(4) 0.21(6) 0.03(4) -0.01(4) 0.00(3)
C7 0.17(4) 0.26(5) 0.20(6) 0.05(5) -0.01(4) 0.00(3)
C6 0.17(3) 0.27(5) 0.19(5) 0.00(4) -0.01(4) 0.00(3)
S1 0.111(19) 0.25(4) 0.21(4) 0.00(3) -0.04(2) 0.00(3)
F4 0.17(3) 0.23(3) 0.23(4) -0.05(3) -0.02(2) -0.01(2)
C14 0.18(3) 0.29(6) 0.25(8) 0.03(5) 0.04(4) -0.01(3)
C13 0.12(3) 0.29(5) 0.35(8) 0.01(4) -0.01(3) 0.00(3)
C12 0.13(3) 0.26(4) 0.23(6) 0.03(4) -0.02(3) -0.02(3)
C11 0.14(3) 0.25(4) 0.30(7) 0.02(4) 0.01(3) -0.03(3)
C10 0.20(3) 0.27(4) 0.29(6) 0.00(4) 0.04(4) -0.03(3)

loop_
_atom_type_symbol
_atom_type_description
_atom_type_scat_dispersion_real
_atom_type_scat_dispersion_imag
_atom_type_scat_source
C C 0.0033 0.0016 'International Tables Vol C Tables 4.2.6.8 and 6.1.1.4'
H H 0.0000 0.0000 'International Tables Vol C Tables 4.2.6.8 and 6.1.1.4'
F F 0.0171 0.0103 'International Tables Vol C Tables 4.2.6.8 and 6.1.1.4'
I I -0.4742 1.8119 'International Tables Vol C Tables 4.2.6.8 and 6.1.1.4'
N N 0.0061 0.0033 'International Tables Vol C Tables 4.2.6.8 and 6.1.1.4'
S S 0.1246 0.1234 'International Tables Vol C Tables 4.2.6.8 and 6.1.1.4'

loop_
_exptl_crystal_face_index_h
_exptl_crystal_face_index_k
_exptl_crystal_face_index_l
_exptl_crystal_face_perp_dist
-24 6 -1 0.1621
0 30 7 0.0321
-19 18 -5 0.1565
-3 -28 -7 0.0323
7 23 -8 0.2008
23 -9 2 0.1949
-5 -23 8 0.2085

loop_
_geom_angle_atom_site_label_1
_geom_angle_atom_site_label_2
_geom_angle_atom_site_label_3
_geom_angle
_geom_angle_site_symmetry_1
_geom_angle_site_symmetry_3
_geom_angle_publ_flag
C2 C3 C4 120.0 . . ?
C2 C3 C6 115(6) . . ?
C4 C3 C6 125(6) . . ?
C3 C2 C1 120.0 . . ?
C2 C1 N1 120.0 . . ?
C5 N1 C1 120.0 . . ?
N1 C5 C4 120.0 . . ?
C5 C4 C3 120.0 . . ?
C18 S2 C17 108.0 . . ?
C25 C18 S2 145(6) . . ?
C25 C18 C15 107(6) . . ?
C15 C18 S2 108.0 . . ?
C18 C15 C16 108.0 . . ?
C18 C15 C14 130(5) . . ?
C16 C15 C14 119(5) . . ?
C17 C16 C15 108.0 . . ?
S2 C17 C19 127.5(12) . . ?
C16 C17 S2 108.0 . . ?
C16 C17 C19 124.4(12) . . ?
C26 C27 C28 120.0 . . ?
F7 C27 C26 120.8(12) . . ?
F7 C27 C28 119.2(12) . . ?
C27 C26 I1 119(2) . . ?
C27 C26 C31 120.0 . . ?
C31 C26 I1 121(2) . . ?
F10 C31 C26 118.9(12) . . ?
F10 C31 C30 121.1(12) . . ?
C26 C31 C30 120.0 . . ?
F9 C30 C31 120(4) . . ?
F9 C30 C29 120(4) . . ?
C29 C30 C31 120.0 . . ?
C30 C29 I2 121.3(9) . . ?
C30 C29 C28 120.0 . . ?
C28 C29 I2 118.7(9) . . ?
F8 C28 C27 124(3) . . ?
F8 C28 C29 116(3) . . ?
C29 C28 C27 120.0 . . ?
C20 C19 C17 119.7(11) . . ?
C20 C19 C23 120.0 . . ?
C23 C19 C17 120.3(11) . . ?
C21 C20 C19 120.0 . . ?
N2 C21 C20 120.0 . . ?
C21 N2 C22 120.0 . . ?
C23 C22 N2 120.0 . . ?
C22 C23 C19 120.0 . . ?
C24 C9 C8 118(7) . . ?
C24 C9 S1 134(7) . . ?
S1 C9 C8 108.0 . . ?
C9 C8 C10 142(7) . . ?
C7 C8 C9 108.0 . . ?
C7 C8 C10 110(7) . . ?
C8 C7 C6 108.0 . . ?
C7 C6 C3 125.3(13) . . ?
C7 C6 S1 108.0 . . ?
S1 C6 C3 126.7(13) . . ?
C6 S1 C9 108.0 . . ?
C13 C14 C15 123(5) . . ?
C10 C14 C15 128(5) . . ?
C10 C14 C13 108.0 . . ?
F6 C13 F5 86(3) . . ?
C14 C13 F5 119(2) . . ?
C14 C13 F6 116(3) . . ?
C12 C13 F5 114.9(19) . . ?
C12 C13 F6 113.2(18) . . ?
C12 C13 C14 108.0 . . ?
F3 C12 F4 85(3) . . ?
C13 C12 F3 116.4(15) . . ?
C13 C12 F4 114.7(14) . . ?
C13 C12 C11 108.0 . . ?
C11 C12 F3 115.7(15) . . ?
C11 C12 F4 115.8(15) . . ?
F2 C11 F1 85(3) . . ?
C12 C11 F1 114.5(18) . . ?
C12 C11 F2 114.7(19) . . ?
C10 C11 F1 120(2) . . ?
C10 C11 F2 113(2) . . ?
C10 C11 C12 108.0 . . ?
C14 C10 C8 124(4) . . ?
C14 C10 C11 108.0 . . ?
C11 C10 C8 124(4) . . ?

loop_
_geom_bond_atom_site_label_1
_geom_bond_atom_site_label_2
_geom_bond_distance
_geom_bond_site_symmetry_2
_geom_bond_publ_flag
I1 C26 2.00(4) . ?
I2 C29 2.26(4) . ?
F8 C28 1.36(4) . ?
F9 C30 1.35(4) . ?
F3 C12 1.496(18) . ?
C3 C2 1.3900 . ?
C3 C4 1.3900 . ?
C3 C6 1.49(7) . ?
C2 C1 1.3900 . ?
C1 N1 1.3900 . ?
N1 C5 1.3900 . ?
C5 C4 1.3900 . ?
C25 C18 1.42(12) . ?
C24 C9 1.35(10) . ?
F10 C31 1.37(4) . ?
F1 C11 1.516(19) . ?
S2 C18 1.4200 . ?
S2 C17 1.4200 . ?
C18 C15 1.4200 . ?
C15 C16 1.4200 . ?
C15 C14 1.49(3) . ?
C16 C17 1.4200 . ?
C17 C19 1.50(3) . ?
C27 C26 1.3900 . ?
C27 C28 1.3900 . ?
C27 F7 1.33(4) . ?
C26 C31 1.3900 . ?
C31 C30 1.3900 . ?
C30 C29 1.3900 . ?
C29 C28 1.3900 . ?
F5 C13 1.514(19) . ?
F6 C13 1.505(19) . ?
F2 C11 1.49(2) . ?
C19 C20 1.3900 . ?
C19 C23 1.3900 . ?
C20 C21 1.3900 . ?
C21 N2 1.3900 . ?
N2 C22 1.3900 . ?
C22 C23 1.3900 . ?
C9 C8 1.4200 . ?
C9 S1 1.4200 . ?
C8 C7 1.4200 . ?
C8 C10 1.47(3) . ?
C7 C6 1.4200 . ?
C6 S1 1.4200 . ?
F4 C12 1.516(18) . ?
C14 C13 1.4200 . ?
C14 C10 1.4200 . ?
C13 C12 1.4200 . ?
C12 C11 1.4200 . ?
C11 C10 1.4200 . ?

loop_
_exptl_oxdiff_crystal_face_indexfrac_h
_exptl_oxdiff_crystal_face_indexfrac_k
_exptl_oxdiff_crystal_face_indexfrac_l
_exptl_oxdiff_crystal_face_x
_exptl_oxdiff_crystal_face_y
_exptl_oxdiff_crystal_face_z
-24.1261 6.4892 -0.9448 -0.0618 -0.4795 0.8754
0.1420 29.9934 6.5655 0.9879 -0.1295 0.0857
-18.9264 17.8566 -4.5154 0.0309 -0.0052 0.9995
-2.7520 -27.7287 -7.2330 -0.9902 0.1298 0.0516
6.9032 22.6647 -7.9444 0.1201 0.9127 0.3907
23.4121 -9.2781 1.9155 0.0475 0.3710 -0.9274
-5.2085 -23.2392 8.0505 -0.1162 -0.8827 -0.4553

loop_
_smtbx_masks_void_nr
_smtbx_masks_void_average_x
_smtbx_masks_void_average_y
_smtbx_masks_void_average_z
_smtbx_masks_void_volume
_smtbx_masks_void_count_electrons
_smtbx_masks_void_content
1 0.000 0.500 -0.782 324.7 3.9 ?
2 0.500 0.000 -0.351 324.7 3.9 ?
